data_4338697
loop_
_publ_author_name
'Santillan, Guillermo A.'
'Carrano, Carl J.'

_publ_section_title
;
 Cobalt, zinc, and nickel complexes of a diatopic heteroscorpionate
 ligand: building blocks for coordination polymers.
;
_journal_issue 3
_journal_name_full 'Inorganic chemistry'
_journal_page_first 930
_journal_page_last 939
_journal_paper_doi 10.1021/ic701718b
_journal_volume 47
_journal_year 2008
_chemical_formula_sum 'C50 H46 Co2 N8 O16'
_chemical_formula_weight 1132.81
_chemical_name_systematic
;

 ?

;
_space_group_IT_number 2
_symmetry_cell_setting triclinic
_symmetry_space_group_name_Hall '-P 1'
_symmetry_space_group_name_H-M 'P -1'
_atom_sites_solution_hydrogens geom
_atom_sites_solution_primary direct
_atom_sites_solution_secondary difmap
_audit_creation_method SHELXL-97
_cell_angle_alpha 90.45(5)
_cell_angle_beta 107.79(5)
_cell_angle_gamma 112.76(4)
_cell_formula_units_Z 1
_cell_length_a 10.331(10)
_cell_length_b 11.426(11)
_cell_length_c 14.246(14)
_cell_measurement_reflns_used 638
_cell_measurement_temperature 240(2)
_cell_measurement_theta_max 17.74
_cell_measurement_theta_min 2.31
_cell_volume 1461(3)
_computing_cell_refinement 'Bruker SMART'
_computing_data_collection 'Bruker SMART'
_computing_data_reduction 'Bruker SAINT'
_computing_molecular_graphics 'Bruker SHELXTL'
_computing_publication_material 'Bruker SHELXTL'
_computing_structure_refinement 'SHELXL-97 (Sheldrick, 1997)'
_computing_structure_solution 'SHELXS-97 (Sheldrick, 1990)'
_diffrn_ambient_temperature 240(2)
_diffrn_measured_fraction_theta_full 0.851
_diffrn_measured_fraction_theta_max 0.851
_diffrn_measurement_device_type 'CCD area detector'
_diffrn_measurement_method 'phi and omega scans'
_diffrn_radiation_monochromator graphite
_diffrn_radiation_source 'fine-focus sealed tube'
_diffrn_radiation_type MoK\a
_diffrn_radiation_wavelength 0.71073
_diffrn_reflns_av_R_equivalents 0.2634
_diffrn_reflns_av_sigmaI/netI 1.1428
_diffrn_reflns_limit_h_max 13
_diffrn_reflns_limit_h_min -13
_diffrn_reflns_limit_k_max 14
_diffrn_reflns_limit_k_min -14
_diffrn_reflns_limit_l_max 14
_diffrn_reflns_limit_l_min -17
_diffrn_reflns_number 13038
_diffrn_reflns_theta_full 27.86
_diffrn_reflns_theta_max 27.86
_diffrn_reflns_theta_min 2.27
_exptl_absorpt_coefficient_mu 0.637
_exptl_absorpt_correction_T_max 0.9937
_exptl_absorpt_correction_T_min 0.9391
_exptl_absorpt_correction_type multi-scan
_exptl_absorpt_process_details SADABS
_exptl_crystal_colour blue
_exptl_crystal_density_diffrn 1.287
_exptl_crystal_density_meas ?
_exptl_crystal_density_method 'not measured'
_exptl_crystal_description needle
_exptl_crystal_F_000 584
_exptl_crystal_size_max 0.10
_exptl_crystal_size_mid 0.10
_exptl_crystal_size_min 0.01
_refine_diff_density_max 1.409
_refine_diff_density_min -0.864
_refine_diff_density_rms 0.236
_refine_ls_extinction_coef 0.34(4)
_refine_ls_extinction_expression Fc^*^=kFc[1+0.001xFc^2^\l^3^/sin(2\q)]^-1/4^
_refine_ls_extinction_method SHELXL
_refine_ls_goodness_of_fit_ref 1.031
_refine_ls_hydrogen_treatment mixed
_refine_ls_matrix_type full
_refine_ls_number_parameters 344
_refine_ls_number_reflns 5915
_refine_ls_number_restraints 0
_refine_ls_restrained_S_all 1.031
_refine_ls_R_factor_all 0.4608
_refine_ls_R_factor_gt 0.1459
_refine_ls_shift/su_max 0.000
_refine_ls_shift/su_mean 0.000
_refine_ls_structure_factor_coef Fsqd
_refine_ls_weighting_details 'calc w=1/[\s^2^(Fo^2^)+(0.1600P)^2^+0.0000P] where P=(Fo^2^+2Fc^2^)/3'
_refine_ls_weighting_scheme calc
_refine_ls_wR_factor_gt 0.3301
_refine_ls_wR_factor_ref 0.4739
_reflns_number_gt 1257
_reflns_number_total 5915
_reflns_threshold_expression >2sigma(I)
_cod_data_source_file ic701718b-complex_6.cif
_cod_data_source_block gs38b
_cod_depositor_comments
;
The following automatic conversions were performed:

'_symmetry_cell_setting' value 'Triclinic' changed to 'triclinic'
according to
/usr/data/users/saulius/automatic-downloads/retrospective/ACS/lib/dictionaries/cif_core.dic
dictionary named 'cif_core.dic' version 2.4.2 from 2011-04-26.

Automatic conversion script
Id: cif_fix_values 2281 2013-09-26 08:29:07Z andrius 

The following automatic conversions were performed:

'_exptl_crystal_density_meas' value 'not measured' was changed to '?'
- the value is perceived as not measured.

Automatic conversion script
Id: cif_fix_values 3008 2015-01-20 13:52:24Z robertas 
;
_cod_original_cell_volume 1461(2)
_cod_original_sg_symbol_H-M P-1
_cod_database_code 4338697

loop_
_symmetry_equiv_pos_as_xyz
'x, y, z'
'-x, -y, -z'

loop_
_atom_site_label
_atom_site_type_symbol
_atom_site_fract_x
_atom_site_fract_y
_atom_site_fract_z
_atom_site_U_iso_or_equiv
_atom_site_adp_type
_atom_site_occupancy
_atom_site_symmetry_multiplicity
_atom_site_calc_flag
_atom_site_refinement_flags
Co1 Co 0.5043(3) 0.6614(3) 0.7449(2) 0.0577(14) Uani 1 1 d .
N1 N 0.7140(15) 0.7072(14) 0.7384(12) 0.065(5) Uani 1 1 d .
N2 N 0.7629(16) 0.6182(16) 0.7267(12) 0.061(5) Uani 1 1 d .
N3 N 0.4321(17) 0.4984(14) 0.6537(12) 0.060(5) Uani 1 1 d .
N4 N 0.5312(19) 0.4489(15) 0.6477(13) 0.058(5) Uani 1 1 d .
O1 O 0.2935(16) 0.5444(15) 0.8092(11) 0.071(5) Uani 1 1 d .
O2 O 0.5250(15) 0.6716(12) 0.8831(10) 0.074(4) Uani 1 1 d .
O3 O 0.4803(17) 0.9095(15) 0.7860(14) 0.092(5) Uani 1 1 d .
O4 O 0.3981(13) 0.7512(13) 0.6598(9) 0.061(4) Uani 1 1 d .
C1 C 0.995(2) 0.590(2) 0.7245(19) 0.109(9) Uani 1 1 d .
H1A H 0.9308 0.5001 0.7171 0.163 Uiso 1 1 calc R
H1B H 1.0820 0.6124 0.7836 0.163 Uiso 1 1 calc R
H1C H 1.0258 0.6076 0.6664 0.163 Uiso 1 1 calc R
C2 C 0.908(3) 0.672(2) 0.7345(19) 0.095(8) Uani 1 1 d .
C3 C 0.955(3) 0.802(2) 0.747(2) 0.119(11) Uani 1 1 d .
H3A H 1.0503 0.8640 0.7540 0.143 Uiso 1 1 calc R
C4 C 0.833(2) 0.8230(19) 0.7479(16) 0.072(7) Uani 1 1 d .
C5 C 0.823(3) 0.947(2) 0.761(2) 0.115(10) Uani 1 1 d .
H5A H 0.9175 1.0161 0.7661 0.173 Uiso 1 1 calc R
H5B H 0.7997 0.9546 0.8207 0.173 Uiso 1 1 calc R
H5C H 0.7453 0.9511 0.7036 0.173 Uiso 1 1 calc R
C6 C 0.525(2) 0.2603(19) 0.5542(16) 0.082(7) Uani 1 1 d .
H6A H 0.6268 0.2912 0.5987 0.123 Uiso 1 1 calc R
H6B H 0.5228 0.2586 0.4857 0.123 Uiso 1 1 calc R
H6C H 0.4684 0.1744 0.5652 0.123 Uiso 1 1 calc R
C7 C 0.458(3) 0.345(2) 0.5737(18) 0.068(6) Uani 1 1 d .
C8 C 0.310(2) 0.3330(18) 0.5243(14) 0.059(5) Uani 1 1 d .
H8A H 0.2354 0.2718 0.4706 0.071 Uiso 1 1 calc R
C9 C 0.302(2) 0.4335(19) 0.5749(17) 0.062(6) Uani 1 1 d .
C10 C 0.167(2) 0.460(2) 0.5568(15) 0.076(6) Uani 1 1 d .
H10A H 0.1904 0.5351 0.6021 0.113 Uiso 1 1 calc R
H10B H 0.0881 0.3870 0.5678 0.113 Uiso 1 1 calc R
H10C H 0.1340 0.4764 0.4886 0.113 Uiso 1 1 calc R
C11 C 0.670(2) 0.4828(17) 0.7262(14) 0.049(5) Uani 1 1 d .
H11A H 0.7200 0.4301 0.7111 0.059 Uiso 1 1 calc R
C12 C 0.650(2) 0.4586(18) 0.8249(15) 0.046(5) Uani 1 1 d .
C13 C 0.770(2) 0.5211(18) 0.9151(18) 0.056(6) Uani 1 1 d .
H13A H 0.8611 0.5781 0.9105 0.068 Uiso 1 1 calc R
C14 C 0.761(2) 0.5038(19) 1.0060(17) 0.069(6) Uani 1 1 d .
H14A H 0.8427 0.5462 1.0640 0.083 Uiso 1 1 calc R
C15 C 0.618(2) 0.4166(19) 1.0104(15) 0.053(5) Uani 1 1 d .
C16 C 0.504(2) 0.3497(17) 0.9221(18) 0.058(6) Uani 1 1 d .
H16A H 0.4132 0.2895 0.9251 0.070 Uiso 1 1 calc R
C17 C 0.5206(19) 0.3684(17) 0.8326(14) 0.051(5) Uani 1 1 d .
H17A H 0.4426 0.3191 0.7747 0.061 Uiso 1 1 calc R
C18 C 0.391(2) 0.5952(19) 0.8832(18) 0.055(6) Uani 1 1 d .
C19 C 0.399(2) 0.851(3) 0.697(2) 0.072(7) Uani 1 1 d .
C20 C 0.291(2) 0.9050(19) 0.6378(19) 0.064(6) Uani 1 1 d .
C21 C 0.199(2) 0.8456(19) 0.5436(16) 0.063(6) Uani 1 1 d .
H21A H 0.2135 0.7803 0.5135 0.076 Uiso 1 1 calc R
C22 C 0.080(2) 0.8812(19) 0.4897(17) 0.079(7) Uani 1 1 d .
H22A H 0.0143 0.8362 0.4265 0.094 Uiso 1 1 calc R
C23 C 0.062(2) 0.9829(18) 0.5313(17) 0.055(5) Uani 1 1 d .
C25 C 0.270(2) 1.0089(18) 0.6761(15) 0.060(5) Uani 1 1 d .
H25A H 0.3343 1.0537 0.7395 0.072 Uiso 1 1 calc R
C24 C 0.164(2) 1.0463(18) 0.6273(16) 0.049(5) Uani 1 1 d .
H24A H 0.1561 1.1160 0.6570 0.058 Uiso 1 1 calc R
O5 O 0.8278(16) 0.8222(15) 1.0276(11) 0.108(5) Uani 1 1 d .
O6 O 0.1178(15) 0.2763(14) 0.7744(11) 0.090(5) Uani 1 1 d .
O8 O -0.1699(17) 0.2878(16) 0.7474(16) 0.146(8) Uani 1 1 d .
O7 O 0.673(2) 1.1485(18) 0.8701(19) 0.170(9) Uani 1 1 d .

loop_
_atom_site_aniso_label
_atom_site_aniso_U_11
_atom_site_aniso_U_22
_atom_site_aniso_U_33
_atom_site_aniso_U_23
_atom_site_aniso_U_13
_atom_site_aniso_U_12
Co1 0.061(2) 0.067(2) 0.061(2) 0.0114(14) 0.0350(16) 0.0319(15)
N1 0.050(10) 0.046(11) 0.113(16) 0.007(9) 0.048(10) 0.017(9)
N2 0.058(10) 0.073(13) 0.084(14) 0.023(9) 0.052(10) 0.036(10)
N3 0.052(10) 0.060(11) 0.077(14) -0.001(9) 0.026(10) 0.029(9)
N4 0.073(12) 0.059(12) 0.070(14) 0.007(10) 0.045(11) 0.039(10)
O1 0.059(9) 0.116(13) 0.043(12) 0.008(9) 0.014(8) 0.043(9)
O2 0.102(11) 0.068(10) 0.087(12) 0.016(8) 0.070(9) 0.041(8)
O3 0.095(12) 0.082(12) 0.094(15) 0.005(10) 0.003(10) 0.055(10)
O4 0.074(9) 0.081(10) 0.054(10) 0.007(7) 0.026(7) 0.056(8)
C1 0.081(16) 0.12(2) 0.17(3) 0.065(18) 0.087(18) 0.057(15)
C2 0.104(18) 0.081(19) 0.16(3) 0.055(16) 0.096(18) 0.065(16)
C3 0.11(2) 0.066(19) 0.23(3) 0.041(19) 0.13(2) 0.035(16)
C4 0.060(13) 0.050(15) 0.13(2) 0.009(12) 0.055(14) 0.025(12)
C5 0.110(19) 0.069(19) 0.18(3) 0.015(17) 0.09(2) 0.015(15)
C6 0.070(14) 0.082(17) 0.11(2) -0.002(13) 0.048(14) 0.029(13)
C7 0.104(18) 0.060(16) 0.083(19) 0.044(14) 0.076(16) 0.043(14)
C8 0.074(15) 0.060(14) 0.047(15) 0.013(10) 0.020(12) 0.032(12)
C9 0.064(14) 0.072(16) 0.080(18) 0.013(12) 0.046(13) 0.042(13)
C10 0.064(13) 0.097(17) 0.075(18) 0.013(12) 0.027(12) 0.039(12)
C11 0.058(13) 0.062(15) 0.036(15) 0.012(10) 0.020(12) 0.032(11)
C12 0.043(11) 0.072(14) 0.037(15) 0.016(11) 0.027(12) 0.028(11)
C13 0.052(13) 0.074(15) 0.064(18) 0.024(13) 0.043(14) 0.030(11)
C14 0.079(15) 0.094(17) 0.057(17) 0.033(13) 0.042(13) 0.045(13)
C15 0.056(13) 0.077(15) 0.045(16) 0.019(12) 0.019(12) 0.047(12)
C16 0.053(13) 0.048(13) 0.08(2) 0.014(12) 0.040(14) 0.015(11)
C17 0.054(12) 0.078(15) 0.031(14) -0.002(10) 0.018(11) 0.034(11)
C18 0.066(15) 0.075(16) 0.07(2) 0.035(13) 0.063(14) 0.040(13)
C19 0.048(14) 0.10(2) 0.08(2) 0.035(17) 0.034(14) 0.024(15)
C20 0.057(13) 0.054(14) 0.08(2) 0.000(13) 0.029(14) 0.015(12)
C21 0.077(14) 0.078(16) 0.040(17) -0.002(12) 0.009(12) 0.046(13)
C22 0.088(16) 0.081(18) 0.078(19) 0.009(13) 0.027(14) 0.047(14)
C23 0.059(13) 0.053(14) 0.076(19) 0.024(12) 0.039(14) 0.033(11)
C25 0.067(13) 0.063(15) 0.054(16) 0.011(11) 0.030(12) 0.022(12)
C24 0.056(12) 0.059(14) 0.043(16) 0.021(12) 0.021(11) 0.033(12)
O5 0.101(12) 0.129(14) 0.067(13) 0.027(10) 0.021(9) 0.025(10)
O6 0.093(10) 0.100(12) 0.096(13) 0.008(9) 0.047(9) 0.047(9)
O8 0.088(12) 0.117(15) 0.26(3) 0.077(15) 0.060(14) 0.066(11)
O7 0.147(17) 0.116(17) 0.23(3) -0.016(15) 0.045(16) 0.053(14)

loop_
_atom_type_symbol
_atom_type_description
_atom_type_scat_dispersion_real
_atom_type_scat_dispersion_imag
_atom_type_scat_source
C C 0.0033 0.0016 'International Tables Vol C Tables 4.2.6.8 and 6.1.1.4'
H H 0.0000 0.0000 'International Tables Vol C Tables 4.2.6.8 and 6.1.1.4'
N N 0.0061 0.0033 'International Tables Vol C Tables 4.2.6.8 and 6.1.1.4'
O O 0.0106 0.0060 'International Tables Vol C Tables 4.2.6.8 and 6.1.1.4'
Co Co 0.3494 0.9721 'International Tables Vol C Tables 4.2.6.8 and 6.1.1.4'

loop_
_geom_angle_atom_site_label_1
_geom_angle_atom_site_label_2
_geom_angle_atom_site_label_3
_geom_angle
_geom_angle_site_symmetry_3
O2 Co1 O4 119.0(5) .
O2 Co1 N3 124.8(6) .
O4 Co1 N3 100.8(6) .
O2 Co1 N1 106.4(6) .
O4 Co1 N1 113.3(6) .
N3 Co1 N1 88.9(6) .
N2 N1 C4 104.9(13) .
N2 N1 Co1 122.2(11) .
C4 N1 Co1 132.9(12) .
N1 N2 C2 111.0(16) .
N1 N2 C11 119.6(13) .
C2 N2 C11 128.3(15) .
N4 N3 C9 106.8(15) .
N4 N3 Co1 119.6(13) .
C9 N3 Co1 131.9(12) .
N3 N4 C7 108.4(16) .
N3 N4 C11 121.0(16) .
C7 N4 C11 128.3(16) .
C18 O2 Co1 103.4(13) .
C19 O4 Co1 119.2(14) .
N2 C2 C3 108.5(16) .
N2 C2 C1 122(2) .
C3 C2 C1 129(2) .
C2 C3 C4 105.4(19) .
C3 C4 N1 110.2(17) .
C3 C4 C5 128(2) .
N1 C4 C5 121.8(16) .
N4 C7 C8 109.7(17) .
N4 C7 C6 123(2) .
C8 C7 C6 127(2) .
C9 C8 C7 103.3(19) .
N3 C9 C8 111.3(16) .
N3 C9 C10 122.7(17) .
C8 C9 C10 126(2) .
N4 C11 N2 107.6(14) .
N4 C11 C12 112.0(15) .
N2 C11 C12 111.9(15) .
C17 C12 C13 117.2(16) .
C17 C12 C11 121.9(18) .
C13 C12 C11 120.6(16) .
C14 C13 C12 124.2(17) .
C13 C14 C15 116.5(19) .
C16 C15 C14 118.8(17) .
C16 C15 C18 126.1(19) 2_667
C14 C15 C18 115.1(18) 2_667
C17 C16 C15 122.1(17) .
C16 C17 C12 120.8(18) .
O1 C18 O2 121.4(19) .
O1 C18 C15 125.7(19) 2_667
O2 C18 C15 113(2) 2_667
O4 C19 O3 124(2) .
O4 C19 C20 119(2) .
O3 C19 C20 116(2) .
C21 C20 C25 116.4(19) .
C21 C20 C19 119(2) .
C25 C20 C19 124(2) .
C20 C21 C22 121.3(19) .
C23 C22 C21 120(2) .
C22 C23 C24 117.2(17) .
C22 C23 C23 117(3) 2_576
C24 C23 C23 126(2) 2_576
C24 C25 C20 124(2) .
C25 C24 C23 121.3(18) .

loop_
_geom_bond_atom_site_label_1
_geom_bond_atom_site_label_2
_geom_bond_distance
_geom_bond_site_symmetry_2
Co1 O2 1.912(13) .
Co1 O4 1.952(12) .
Co1 N3 2.001(16) .
Co1 N1 2.054(13) .
N1 N2 1.329(17) .
N1 C4 1.39(2) .
N2 C2 1.35(2) .
N2 C11 1.47(2) .
N3 N4 1.371(17) .
N3 C9 1.38(2) .
N4 C7 1.37(3) .
N4 C11 1.43(2) .
O1 C18 1.16(2) .
O2 C18 1.32(2) .
O3 C19 1.29(3) .
O4 C19 1.25(3) .
C1 C2 1.56(3) .
C2 C3 1.36(3) .
C3 C4 1.37(2) .
C4 C5 1.47(3) .
C6 C7 1.46(2) .
C7 C8 1.43(3) .
C8 C9 1.39(2) .
C9 C10 1.49(2) .
C11 C12 1.50(2) .
C12 C17 1.37(2) .
C12 C13 1.42(2) .
C13 C14 1.34(2) .
C14 C15 1.45(2) .
C15 C16 1.39(3) .
C15 C18 1.55(3) 2_667
C16 C17 1.34(2) .
C18 C15 1.55(3) 2_667
C19 C20 1.51(3) .
C20 C21 1.37(3) .
C20 C25 1.42(2) .
C21 C22 1.44(2) .
C22 C23 1.40(2) .
C23 C24 1.42(2) .
C23 C23 1.51(4) 2_576
C25 C24 1.33(2) .
